data_7225348
loop_
_publ_author_name
'Chen, Shufang'
'Hu, Jiyong'
'Zhao, Jin'an'
'Zhang, Jin'
'Yu, Huaibin'
'Zhi, Shuangcheng'
'Zhang, Junshuai'
'Gong, Zhanqiang'

_publ_section_title
;
 Two cyclohexane-type octadecanuclear metalla-macrocycle-based metal
 organic frameworks and adsorption properties
;
_journal_issue 28
_journal_name_full CrystEngComm
_journal_page_first 5353
_journal_paper_doi 10.1039/C6CE00494F
_journal_volume 18
_journal_year 2016
_chemical_formula_moiety '0.02(C2208 H2016 N192 O384 S96 Zn48), H2 O'
_chemical_formula_sum 'C46 H44 N4 O9 S2 Zn'
_chemical_formula_weight 926.34
_space_group_crystal_system cubic
_space_group_IT_number 230
_space_group_name_Hall '-I 4bd 2c 3'
_space_group_name_H-M_alt 'I a -3 d'
_symmetry_space_group_name_Hall '-I 4bd 2c 3'
_symmetry_space_group_name_H-M 'I a -3 d'
_atom_sites_solution_hydrogens mixed
_audit_creation_date 2016-01-26
_audit_creation_method
;
  Olex2 1.1
  (compiled 2011.08.18 svn.r1932, GUI svn.r3819)
;
_audit_update_record
;
2016-02-01 deposited with the CCDC.
2016-05-27 downloaded from the CCDC.
;
_cell_angle_alpha 90
_cell_angle_beta 90
_cell_angle_gamma 90
_cell_formula_units_Z 48
_cell_length_a 42.5590(2)
_cell_length_b 42.5590(2)
_cell_length_c 42.5590(2)
_cell_measurement_reflns_used 12318
_cell_measurement_temperature 100.00(10)
_cell_measurement_theta_max 73.6227
_cell_measurement_theta_min 3.2811
_cell_volume 77085.8(6)
_computing_cell_refinement
;
CrysAlisPro, Agilent Technologies,
Version 1.171.35.21 (release 20-01-2012 CrysAlis171 .NET)
(compiled Jan 23 2012,18:06:46)
;
_computing_data_collection
;
CrysAlisPro, Agilent Technologies,
Version 1.171.35.21 (release 20-01-2012 CrysAlis171 .NET)
(compiled Jan 23 2012,18:06:46)
;
_computing_data_reduction
;
CrysAlisPro, Agilent Technologies,
Version 1.171.35.21 (release 20-01-2012 CrysAlis171 .NET)
(compiled Jan 23 2012,18:06:46)
;
_computing_molecular_graphics
;
O. V. Dolomanov, L. J. Bourhis, R. J. Gildea, J. A. K. Howard and H. Puschmann,
OLEX2: a complete structure solution, refinement and analysis program.
J. Appl. Cryst. (2009). 42, 339-341.
;
_computing_publication_material
;
O. V. Dolomanov, L. J. Bourhis, R. J. Gildea, J. A. K. Howard and H. Puschmann,
OLEX2: a complete structure solution, refinement and analysis program.
J. Appl. Cryst. (2009). 42, 339-341.
;
_computing_structure_refinement
;
olex2.refine (L.J. Bourhis, O.V. Dolomanov, R.J. Gildea, J.A.K. Howard,
H. Puschmann, in preparation, 2011)
;
_diffrn_ambient_temperature 100.00(10)
_diffrn_detector_area_resol_mean 10.5281
_diffrn_measured_fraction_theta_full 0.998
_diffrn_measured_fraction_theta_max 0.970
_diffrn_measurement_details
;
  1 omega  -96.00  -48.00   1.0000   25.0000
omega____ theta____ kappa____ phi______ frames
    -      -40.4835  125.0000  120.0000 48

  2 omega   48.00   89.00   1.0000  120.0000
omega____ theta____ kappa____ phi______ frames
    -      107.4530  -45.0000  120.0000 41

  3 omega   31.00   69.00   1.0000  120.0000
omega____ theta____ kappa____ phi______ frames
    -      107.4530  -30.0000   90.0000 38

  4 omega -119.00  -85.00   1.0000   25.0000
omega____ theta____ kappa____ phi______ frames
    -      -40.4835  -77.0000 -180.0000 34
;
_diffrn_measurement_device_type 'SuperNova, Dual, Cu at zero, Atlas'
_diffrn_measurement_method '\w scans'
_diffrn_orient_matrix_UB_11 0.0171492000
_diffrn_orient_matrix_UB_12 -0.0100832000
_diffrn_orient_matrix_UB_13 0.0302302000
_diffrn_orient_matrix_UB_21 -0.0314390000
_diffrn_orient_matrix_UB_22 -0.0112321000
_diffrn_orient_matrix_UB_23 0.0140862000
_diffrn_orient_matrix_UB_31 0.0054228000
_diffrn_orient_matrix_UB_32 -0.0328653000
_diffrn_orient_matrix_UB_33 -0.0140949000
_diffrn_radiation_monochromator mirror
_diffrn_radiation_type 'Cu K\a'
_diffrn_radiation_wavelength 1.5418
_diffrn_reflns_av_R_equivalents 0.0301
_diffrn_reflns_av_unetI/netI 0.0194
_diffrn_reflns_Laue_measured_fraction_full 0.998
_diffrn_reflns_Laue_measured_fraction_max 0.970
_diffrn_reflns_limit_h_max 34
_diffrn_reflns_limit_h_min -50
_diffrn_reflns_limit_k_max 16
_diffrn_reflns_limit_k_min -35
_diffrn_reflns_limit_l_max 31
_diffrn_reflns_limit_l_min -51
_diffrn_reflns_number 31674
_diffrn_reflns_point_group_measured_fraction_full 0.998
_diffrn_reflns_point_group_measured_fraction_max 0.970
_diffrn_reflns_theta_full 67.679
_diffrn_reflns_theta_max 73.777
_diffrn_reflns_theta_min 3.886
_diffrn_source 'SuperNova (Cu) X-ray Source'
_exptl_absorpt_coefficient_mu 1.483
_exptl_absorpt_correction_T_max 1.00000
_exptl_absorpt_correction_T_min 0.81065
_exptl_absorpt_correction_type multi-scan
_exptl_absorpt_process_details
;
CrysAlisPro, Agilent Technologies,
Version 1.171.35.21 (release 20-01-2012 CrysAlis171 .NET)
(compiled Jan 23 2012,18:06:46)
Empirical absorption correction using spherical harmonics,
 implemented in SCALE3 ABSPACK scaling algorithm.
;
_exptl_crystal_colour colorless
_exptl_crystal_density_diffrn 0.958
_exptl_crystal_description block
_exptl_crystal_F_000 23136
_exptl_crystal_size_max 0.18
_exptl_crystal_size_mid 0.16
_exptl_crystal_size_min 0.14
_refine_diff_density_max 0.629
_refine_diff_density_min -0.324
_refine_diff_density_rms 0.051
_refine_ls_extinction_method none
_refine_ls_goodness_of_fit_ref 1.039
_refine_ls_hydrogen_treatment mixed
_refine_ls_matrix_type full
_refine_ls_number_parameters 314
_refine_ls_number_reflns 6325
_refine_ls_number_restraints 46
_refine_ls_restrained_S_all 1.041
_refine_ls_R_factor_all 0.1027
_refine_ls_R_factor_gt 0.0716
_refine_ls_shift/su_max 0.000
_refine_ls_shift/su_mean 0.000
_refine_ls_structure_factor_coef Fsqd
_refine_ls_weighting_details 'w=1/[\s^2^(Fo^2^)+(0.1176P)^2^+158.9407P] where P=(Fo^2^+2Fc^2^)/3'
_refine_ls_weighting_scheme calc
_refine_ls_wR_factor_gt 0.2056
_refine_ls_wR_factor_ref 0.2479
_reflns_Friedel_coverage 0.000
_reflns_number_gt 4252
_reflns_number_total 6325
_reflns_threshold_expression 'I > 2\s(I)'
_cod_data_source_file c6ce00494f2.cif
_cod_data_source_block 2
_cod_depositor_comments 'Adding full bibliography for 7225347--7225348.cif.'
_cod_original_cell_volume 77085.8(11)
_cod_database_code 7225348
_reflns_odcompleteness_completeness 99.73
_reflns_odcompleteness_iscentric 1
_reflns_odcompleteness_theta 66.97
_olex2_refinement_description
;
1. Fixed Uiso
 At 1.2 times of:
  All C(H) groups, All C(H,H) groups, All C(H,H,H,H) groups
 At 1.5 times of:
  All C(H,H,H) groups, All O(H) groups
2. Restrained distances
 O5-H5A
 0.85 with sigma of 0.01
 C4-C5 = C6-C7 = C4'-C5' = C6'-C7'
 1.34 with sigma of 0.01
 C5-C6 = C5'-C6'
 1.5 with sigma of 0.01
 C4-S1 = C7-S1 = C4'-S1' = C7'-S1'
 1.72 with sigma of 0.01
 C20-C21 = C21-C22 = C22-C23 = C20-C21' = C21'-C22' = C22'-C23'
 1.54 with sigma of 0.01
 C20-C22 = C21-C23 = C20-C22' = C21'-C23'
 2.52 with sigma of 0.01
 C5-S1 \\sim C6-S1 \\sim C5'-S1' \\sim C6'-S1'
 with sigma of 0.01
 C4-C6 \\sim C5-C7 \\sim C4'-C6' \\sim C7'-C5'
 with sigma of 0.01
 C3-C4 \\sim C3-C4'
 with sigma of 0.01
3. Restrained planarity
 C3, C4, C5, C6, C7, S1
 with sigma of 0.01
 C3, C4', C5', C6', C7', S1'
 with sigma of 0.01
4. Uiso/Uaniso restraints and constraints
Uanis(C22) \\sim Ueq: with sigma of 0.01 and sigma for terminal atoms of 0.02
Uanis(C6) = Uanis(C7')
Uanis(C7) = Uanis(C6')
Uanis(C21) = Uanis(C21')
Uanis(C23) = Uanis(C23')
Uanis(C22) = Uanis(C22')
Uanis(C5) = Uanis(S1')
Uanis(S1) = Uanis(C5')
Uanis(C4) = Uanis(C4')
5. Others
 Sof(H3C)=Sof(H3D)=Sof(C4')=Sof(C5')=Sof(H5')=Sof(C6')=Sof(H6')=Sof(C7')=
 Sof(H7')=Sof(S1')=1-FVAR(1)
 Sof(H3A)=Sof(H3B)=Sof(C4)=Sof(C5)=Sof(H5)=Sof(C6)=Sof(H6)=Sof(C7)=Sof(H7)=
 Sof(S1)=FVAR(1)
 Sof(H20C)=Sof(H20D)=Sof(C21')=Sof(H21C)=Sof(H21D)=Sof(C22')=Sof(H22C)=
 Sof(H22D)=Sof(C23')=Sof(H23D)=Sof(H23E)=Sof(H23F)=1-FVAR(2)
 Sof(H20A)=Sof(H20B)=Sof(C21)=Sof(H21A)=Sof(H21B)=Sof(C22)=Sof(H22A)=Sof(H22B)=
 Sof(C23)=Sof(H23A)=Sof(H23B)=Sof(H23C)=FVAR(2)
6.a Riding coordinates:
 C3(H3A,H3B,H3C,H3D), C20(H20A,H20B,H20C,H20D)
6.b Secondary CH2 refined with riding coordinates:
 C21(H21A,H21B), C22(H22A,H22B), C21'(H21C,H21D), C22'(H22C,H22D)
6.c Me refined with riding coordinates:
 C23(H23A,H23B,H23C), C23'(H23D,H23E,H23F)
6.d Aromatic/amide H refined with riding coordinates:
 C5(H5), C6(H6), C7(H7), C5'(H5'), C6'(H6'), C7'(H7'), C8(H8), C10(H10),
 C14(H14), C15(H15), C17(H17), C18(H18)
;
_olex2_submission_special_instructions 'No special instructions were received'
_shelx_shelxl_version_number 2014/7
_shelx_space_group_comment
;
The symmetry employed for this shelxl refinement is uniquely defined
by the following loop, which should always be used as a source of
symmetry information in preference to the above space-group names.
They are only intended as comments.
;

loop_
_space_group_symop_operation_xyz
'x, y, z'
'-x+1/2, -y, z+1/2'
'-x, y+1/2, -z+1/2'
'x+1/2, -y+1/2, -z'
'z, x, y'
'z+1/2, -x+1/2, -y'
'-z+1/2, -x, y+1/2'
'-z, x+1/2, -y+1/2'
'y, z, x'
'-y, z+1/2, -x+1/2'
'y+1/2, -z+1/2, -x'
'-y+1/2, -z, x+1/2'
'y+3/4, x+1/4, -z+1/4'
'-y+3/4, -x+3/4, -z+3/4'
'y+1/4, -x+1/4, z+3/4'
'-y+1/4, x+3/4, z+1/4'
'x+3/4, z+1/4, -y+1/4'
'-x+1/4, z+3/4, y+1/4'
'-x+3/4, -z+3/4, -y+3/4'
'x+1/4, -z+1/4, y+3/4'
'z+3/4, y+1/4, -x+1/4'
'z+1/4, -y+1/4, x+3/4'
'-z+1/4, y+3/4, x+1/4'
'-z+3/4, -y+3/4, -x+3/4'
'x+1/2, y+1/2, z+1/2'
'-x+1, -y+1/2, z+1'
'-x+1/2, y+1, -z+1'
'x+1, -y+1, -z+1/2'
'z+1/2, x+1/2, y+1/2'
'z+1, -x+1, -y+1/2'
'-z+1, -x+1/2, y+1'
'-z+1/2, x+1, -y+1'
'y+1/2, z+1/2, x+1/2'
'-y+1/2, z+1, -x+1'
'y+1, -z+1, -x+1/2'
'-y+1, -z+1/2, x+1'
'y+5/4, x+3/4, -z+3/4'
'-y+5/4, -x+5/4, -z+5/4'
'y+3/4, -x+3/4, z+5/4'
'-y+3/4, x+5/4, z+3/4'
'x+5/4, z+3/4, -y+3/4'
'-x+3/4, z+5/4, y+3/4'
'-x+5/4, -z+5/4, -y+5/4'
'x+3/4, -z+3/4, y+5/4'
'z+5/4, y+3/4, -x+3/4'
'z+3/4, -y+3/4, x+5/4'
'-z+3/4, y+5/4, x+3/4'
'-z+5/4, -y+5/4, -x+5/4'
'-x, -y, -z'
'x-1/2, y, -z-1/2'
'x, -y-1/2, z-1/2'
'-x-1/2, y-1/2, z'
'-z, -x, -y'
'-z-1/2, x-1/2, y'
'z-1/2, x, -y-1/2'
'z, -x-1/2, y-1/2'
'-y, -z, -x'
'y, -z-1/2, x-1/2'
'-y-1/2, z-1/2, x'
'y-1/2, z, -x-1/2'
'-y-3/4, -x-1/4, z-1/4'
'y-3/4, x-3/4, z-3/4'
'-y-1/4, x-1/4, -z-3/4'
'y-1/4, -x-3/4, -z-1/4'
'-x-3/4, -z-1/4, y-1/4'
'x-1/4, -z-3/4, -y-1/4'
'x-3/4, z-3/4, y-3/4'
'-x-1/4, z-1/4, -y-3/4'
'-z-3/4, -y-1/4, x-1/4'
'-z-1/4, y-1/4, -x-3/4'
'z-1/4, -y-3/4, -x-1/4'
'z-3/4, y-3/4, x-3/4'
'-x+1/2, -y+1/2, -z+1/2'
'x, y+1/2, -z'
'x+1/2, -y, z'
'-x, y, z+1/2'
'-z+1/2, -x+1/2, -y+1/2'
'-z, x, y+1/2'
'z, x+1/2, -y'
'z+1/2, -x, y'
'-y+1/2, -z+1/2, -x+1/2'
'y+1/2, -z, x'
'-y, z, x+1/2'
'y, z+1/2, -x'
'-y-1/4, -x+1/4, z+1/4'
'y-1/4, x-1/4, z-1/4'
'-y+1/4, x+1/4, -z-1/4'
'y+1/4, -x-1/4, -z+1/4'
'-x-1/4, -z+1/4, y+1/4'
'x+1/4, -z-1/4, -y+1/4'
'x-1/4, z-1/4, y-1/4'
'-x+1/4, z+1/4, -y-1/4'
'-z-1/4, -y+1/4, x+1/4'
'-z+1/4, y+1/4, -x-1/4'
'z+1/4, -y-1/4, -x+1/4'
'z-1/4, y-1/4, x-1/4'

loop_
_atom_site_label
_atom_site_type_symbol
_atom_site_fract_x
_atom_site_fract_y
_atom_site_fract_z
_atom_site_U_iso_or_equiv
_atom_site_adp_type
_atom_site_occupancy
_atom_site_site_symmetry_order
_atom_site_calc_flag
_atom_site_refinement_flags_posn
_atom_site_refinement_flags_adp
_atom_site_refinement_flags_occupancy
_atom_site_disorder_assembly
_atom_site_disorder_group
Zn1 Zn 0.35920(2) 0.89080(2) 0.1250 0.0652(3) Uani 1 2 d S T P . .
C1 C 0.38171(11) 0.86480(11) -0.05009(11) 0.0753(11) Uani 1 1 d . . . . .
C2 C 0.38794(10) 0.86715(10) -0.01579(10) 0.0681(10) Uani 1 1 d . . . . .
C3 C 0.41473(11) 0.88770(12) -0.00572(10) 0.0822(12) Uani 1 1 d D . . . .
H3A H 0.4333 0.8811 -0.0167 0.099 Uiso 0.480(7) 1 d R . . A 1
H3B H 0.4183 0.8843 0.0163 0.099 Uiso 0.480(7) 1 d R . . A 1
H3C H 0.4322 0.8849 -0.0197 0.099 Uiso 0.520(7) 1 d R . . A 2
H3D H 0.4212 0.8819 0.0151 0.099 Uiso 0.520(7) 1 d R . . A 2
C4 C 0.4104(3) 0.9224(2) -0.0105(3) 0.091(2) Uani 0.480(7) 1 d D . . A 1
C5 C 0.4299(4) 0.9444(4) -0.0212(6) 0.199(3) Uani 0.480(7) 1 d D . . A 1
H5 H 0.4504 0.9405 -0.0275 0.239 Uiso 0.480(7) 1 calc R . . A 1
C6 C 0.4148(5) 0.9760(3) -0.0217(7) 0.217(10) Uani 0.480(7) 1 d D . . A 1
H6 H 0.4248 0.9942 -0.0286 0.261 Uiso 0.480(7) 1 calc R . . A 1
C7 C 0.3853(4) 0.9754(2) -0.0111(5) 0.129(5) Uani 0.480(7) 1 d D . . A 1
H7 H 0.3723 0.9928 -0.0095 0.155 Uiso 0.480(7) 1 calc R . . A 1
S1 S 0.37477(12) 0.93822(9) -0.00103(14) 0.0979(11) Uani 0.480(7) 1 d D . . A 1
C4' C 0.4044(3) 0.92172(16) -0.0062(2) 0.091(2) Uani 0.520(7) 1 d D . . A 2
C5' C 0.3759(4) 0.9335(3) -0.0007(4) 0.0979(11) Uani 0.520(7) 1 d D . . A 2
H5' H 0.3585 0.9212 0.0043 0.117 Uiso 0.520(7) 1 calc R . . A 2
C6' C 0.3750(3) 0.9683(2) -0.0033(5) 0.129(5) Uani 0.520(7) 1 d D . . A 2
H6' H 0.3571 0.9804 -0.0002 0.155 Uiso 0.520(7) 1 calc R . . A 2
C7' C 0.4028(3) 0.9802(3) -0.0107(4) 0.217(10) Uani 0.520(7) 1 d D . . A 2
H7' H 0.4067 1.0015 -0.0135 0.261 Uiso 0.520(7) 1 calc R . . A 2
S1' S 0.43055(15) 0.95123(15) -0.0146(2) 0.199(3) Uani 0.520(7) 1 d D . . A 2
C8 C 0.36982(9) 0.85007(9) 0.00348(10) 0.0650(9) Uani 1 1 d . . . . .
H8 H 0.3554 0.8368 -0.0062 0.078 Uiso 1 1 calc R . . . .
C9 C 0.36984(9) 0.84969(9) 0.03736(10) 0.0631(9) Uani 1 1 d . . . . .
C10 C 0.37629(10) 0.87212(9) 0.05945(9) 0.0650(9) Uani 1 1 d . . . . .
H10 H 0.3845 0.8919 0.0551 0.078 Uiso 1 1 calc R . . . .
C11 C 0.35754(10) 0.83201(10) 0.08540(10) 0.0683(10) Uani 1 1 d . . . . .
C12 C 0.34240(11) 0.79624(9) 0.04170(12) 0.0749(11) Uani 1 1 d . . . . .
C13 C 0.30717(11) 0.80104(9) 0.04071(11) 0.0717(11) Uani 1 1 d . . . . .
C14 C 0.29374(10) 0.83087(8) 0.04111(10) 0.0641(9) Uani 1 1 d . . . . .
H14 H 0.3067 0.8485 0.0412 0.077 Uiso 1 1 calc R . . . .
C15 C 0.26170(10) 0.83461(8) 0.04139(9) 0.0645(10) Uani 1 1 d . . . . .
H15 H 0.2531 0.8547 0.0417 0.077 Uiso 1 1 calc R . . . .
C16 C 0.24216(11) 0.80872(9) 0.04117(12) 0.0775(12) Uani 1 1 d . . . . .
C17 C 0.25536(13) 0.77899(10) 0.03988(16) 0.1038(19) Uani 1 1 d . . . . .
H17 H 0.2424 0.7614 0.0389 0.125 Uiso 1 1 calc R . . . .
C18 C 0.28732(12) 0.77529(10) 0.04004(16) 0.1026(19) Uani 1 1 d . . . . .
H18 H 0.2958 0.7552 0.0397 0.123 Uiso 1 1 calc R . . . .
C19 C 0.20775(11) 0.81265(10) 0.04316(13) 0.0822(13) Uani 1 1 d . . . . .
C20 C 0.34718(12) 0.81112(11) 0.11148(11) 0.0825(13) Uani 1 1 d D . . . .
H20A H 0.3391 0.7920 0.1026 0.099 Uiso 0.447(10) 1 d R . . B 1
H20B H 0.3301 0.8213 0.1222 0.099 Uiso 0.447(10) 1 d R . . B 1
H20C H 0.3291 0.7993 0.1048 0.099 Uiso 0.553(10) 1 d R . . B 2
H20D H 0.3411 0.8238 0.1291 0.099 Uiso 0.553(10) 1 d R . . B 2
C21 C 0.3733(3) 0.8014(4) 0.1347(3) 0.110(4) Uani 0.447(10) 1 d D . . B 1
H21A H 0.3848 0.8198 0.1416 0.132 Uiso 0.447(10) 1 calc R . . B 1
H21B H 0.3879 0.7873 0.1245 0.132 Uiso 0.447(10) 1 calc R . . B 1
C22 C 0.3577(4) 0.7848(6) 0.1634(4) 0.148(5) Uani 0.447(10) 1 d D U . B 1
H22A H 0.3430 0.7991 0.1734 0.178 Uiso 0.447(10) 1 calc R . . B 1
H22B H 0.3460 0.7666 0.1563 0.178 Uiso 0.447(10) 1 calc R . . B 1
C23 C 0.3826(7) 0.7745(6) 0.1873(4) 0.260(13) Uani 0.447(10) 1 d D . . B 1
H23A H 0.3726 0.7643 0.2048 0.390 Uiso 0.447(10) 1 calc R . . B 1
H23B H 0.3970 0.7601 0.1775 0.390 Uiso 0.447(10) 1 calc R . . B 1
H23C H 0.3939 0.7926 0.1947 0.390 Uiso 0.447(10) 1 calc R . . B 1
C21' C 0.3737(3) 0.7880(3) 0.1210(3) 0.110(4) Uani 0.553(10) 1 d D . . B 2
H21C H 0.3923 0.7996 0.1273 0.132 Uiso 0.553(10) 1 calc R . . B 2
H21D H 0.3792 0.7747 0.1033 0.132 Uiso 0.553(10) 1 calc R . . B 2
C22' C 0.3617(4) 0.7676(3) 0.1487(3) 0.148(5) Uani 0.553(10) 1 d D . . B 2
H22C H 0.3411 0.7593 0.1436 0.178 Uiso 0.553(10) 1 calc R . . B 2
H22D H 0.3758 0.7499 0.1517 0.178 Uiso 0.553(10) 1 calc R . . B 2
C23' C 0.3597(7) 0.7864(5) 0.1794(3) 0.260(13) Uani 0.553(10) 1 d D . . B 2
H23D H 0.3523 0.7731 0.1960 0.390 Uiso 0.553(10) 1 calc R . . B 2
H23E H 0.3802 0.7943 0.1847 0.390 Uiso 0.553(10) 1 calc R . . B 2
H23F H 0.3455 0.8037 0.1767 0.390 Uiso 0.553(10) 1 calc R . . B 2
N1 N 0.36888(8) 0.86119(8) 0.08910(8) 0.0670(8) Uani 1 1 d . . . . .
N2 N 0.35794(8) 0.82414(7) 0.05469(8) 0.0663(8) Uani 1 1 d . . . . .
O1 O 0.40084(8) 0.87671(8) -0.06940(7) 0.0837(9) Uani 1 1 d . . . . .
O2 O 0.35741(7) 0.85118(8) -0.06055(7) 0.0784(8) Uani 1 1 d . . . . .
O3 O 0.19883(8) 0.84183(6) 0.04485(8) 0.0721(8) Uani 1 1 d . . . . .
H3 H 0.1804(10) 0.8474(9) 0.0481(9) 0.055(11) Uiso 1 1 d . . . . .
O4 O 0.18897(9) 0.79078(8) 0.04289(13) 0.1199(16) Uani 1 1 d . . . . .
O5 O 0.1250 0.77834(9) 0.02834(9) 0.0831(12) Uani 1 2 d DS T P . .
H5A H 0.1070(7) 0.7856(14) 0.0333(15) 0.125 Uiso 1 1 d DR . . . .

loop_
_atom_site_aniso_label
_atom_site_aniso_U_11
_atom_site_aniso_U_22
_atom_site_aniso_U_33
_atom_site_aniso_U_23
_atom_site_aniso_U_13
_atom_site_aniso_U_12
Zn1 0.0707(3) 0.0707(3) 0.0543(4) -0.0003(2) -0.0003(2) -0.0162(3)
C1 0.078(3) 0.079(3) 0.069(3) -0.013(2) 0.014(2) 0.018(2)
C2 0.065(2) 0.071(2) 0.068(2) -0.0110(19) 0.0081(19) 0.0054(19)
C3 0.073(3) 0.099(3) 0.075(3) -0.003(2) 0.008(2) -0.015(2)
C4 0.095(5) 0.092(4) 0.087(4) 0.009(3) 0.000(4) -0.030(3)
C5 0.149(3) 0.150(4) 0.297(7) 0.048(4) 0.020(4) -0.068(3)
C6 0.26(2) 0.146(10) 0.25(2) 0.068(11) -0.050(17) -0.117(12)
C7 0.216(16) 0.052(5) 0.119(11) 0.011(6) -0.023(9) -0.036(7)
S1 0.126(2) 0.0638(16) 0.1042(17) -0.0058(13) -0.0023(14) -0.0044(14)
C4' 0.095(5) 0.092(4) 0.087(4) 0.009(3) 0.000(4) -0.030(3)
C5' 0.126(2) 0.0638(16) 0.1042(17) -0.0058(13) -0.0023(14) -0.0044(14)
C6' 0.216(16) 0.052(5) 0.119(11) 0.011(6) -0.023(9) -0.036(7)
C7' 0.26(2) 0.146(10) 0.25(2) 0.068(11) -0.050(17) -0.117(12)
S1' 0.149(3) 0.150(4) 0.297(7) 0.048(4) 0.020(4) -0.068(3)
C8 0.063(2) 0.059(2) 0.073(2) -0.0127(18) 0.0064(19) 0.0054(17)
C9 0.064(2) 0.054(2) 0.071(2) -0.0099(17) 0.0075(18) -0.0013(16)
C10 0.069(2) 0.061(2) 0.065(2) -0.0048(17) 0.0070(18) -0.0121(18)
C11 0.071(2) 0.059(2) 0.075(3) 0.0024(18) 0.001(2) -0.0027(18)
C12 0.077(3) 0.048(2) 0.100(3) -0.011(2) -0.002(2) 0.0005(18)
C13 0.082(3) 0.0439(19) 0.089(3) -0.0047(18) -0.005(2) -0.0001(18)
C14 0.072(2) 0.0433(18) 0.077(2) -0.0013(16) -0.0026(19) -0.0060(16)
C15 0.079(3) 0.0402(17) 0.074(2) -0.0001(16) -0.0012(19) -0.0041(16)
C16 0.075(3) 0.045(2) 0.112(4) 0.004(2) -0.012(2) -0.0097(18)
C17 0.089(3) 0.042(2) 0.180(6) -0.002(3) -0.025(4) -0.014(2)
C18 0.090(3) 0.037(2) 0.181(6) -0.008(3) -0.025(3) 0.000(2)
C19 0.080(3) 0.050(2) 0.117(4) 0.011(2) -0.015(3) -0.013(2)
C20 0.096(3) 0.070(3) 0.082(3) 0.016(2) 0.002(2) -0.010(2)
C21 0.138(6) 0.090(8) 0.103(9) 0.033(6) -0.021(7) -0.006(6)
C22 0.166(8) 0.120(8) 0.158(9) 0.023(7) -0.014(7) 0.008(7)
C23 0.48(4) 0.148(15) 0.157(14) -0.008(11) -0.117(18) 0.065(16)
C21' 0.138(6) 0.090(8) 0.103(9) 0.033(6) -0.021(7) -0.006(6)
C22' 0.166(8) 0.120(8) 0.158(9) 0.023(7) -0.014(7) 0.008(7)
C23' 0.48(4) 0.148(15) 0.157(14) -0.008(11) -0.117(18) 0.065(16)
N1 0.075(2) 0.0643(19) 0.0619(19) 0.0017(15) -0.0001(16) -0.0142(16)
N2 0.072(2) 0.0507(16) 0.076(2) -0.0028(15) 0.0004(16) -0.0022(14)
O1 0.084(2) 0.099(2) 0.0686(18) -0.0056(16) 0.0145(15) 0.0037(17)
O2 0.0749(19) 0.093(2) 0.0676(17) -0.0216(15) 0.0017(14) 0.0101(16)
O3 0.0720(19) 0.0524(15) 0.092(2) 0.0056(13) 0.0054(16) -0.0060(13)
O4 0.081(2) 0.0521(17) 0.227(5) 0.014(2) -0.022(3) -0.0156(16)
O5 0.084(3) 0.0829(19) 0.0829(19) 0.032(2) 0.0086(15) -0.0086(15)

loop_
_atom_type_symbol
_atom_type_description
_atom_type_scat_dispersion_real
_atom_type_scat_dispersion_imag
_atom_type_scat_source
C C 0.0181 0.0091 'International Tables Vol C Tables 4.2.6.8 and 6.1.1.4'
H H 0.0000 0.0000 'International Tables Vol C Tables 4.2.6.8 and 6.1.1.4'
N N 0.0311 0.0180 'International Tables Vol C Tables 4.2.6.8 and 6.1.1.4'
O O 0.0492 0.0322 'International Tables Vol C Tables 4.2.6.8 and 6.1.1.4'
S S 0.3331 0.5567 'International Tables Vol C Tables 4.2.6.8 and 6.1.1.4'
Zn Zn -1.5491 0.6778 'International Tables Vol C Tables 4.2.6.8 and 6.1.1.4'

loop_
_geom_angle_atom_site_label_1
_geom_angle_atom_site_label_2
_geom_angle_atom_site_label_3
_geom_angle
_geom_angle_site_symmetry_1
_geom_angle_site_symmetry_3
C1 Zn1 C1 101.4(2) 69_675 60_566
N1 Zn1 C1 103.17(14) . 69_675
N1 Zn1 C1 120.82(15) . 60_566
N1 Zn1 C1 120.82(15) 38_554 69_675
N1 Zn1 C1 103.17(14) 38_554 60_566
N1 Zn1 N1 108.5(2) 38_554 .
N1 Zn1 O1 91.94(12) 38_554 69_675
N1 Zn1 O1 109.30(13) 38_554 60_566
N1 Zn1 O1 109.30(13) . 69_675
N1 Zn1 O1 91.94(12) . 60_566
N1 Zn1 O2 149.75(13) 38_554 69_675
N1 Zn1 O2 91.77(13) 38_554 60_566
N1 Zn1 O2 91.77(13) . 69_675
N1 Zn1 O2 149.75(13) . 60_566
O1 Zn1 C1 118.26(16) 60_566 69_675
O1 Zn1 C1 29.75(14) 60_566 60_566
O1 Zn1 C1 29.75(14) 69_675 69_675
O1 Zn1 C1 118.26(16) 69_675 60_566
O1 Zn1 O1 143.69(19) 69_675 60_566
O1 Zn1 O2 91.69(13) 60_566 69_675
O1 Zn1 O2 59.56(12) 60_566 60_566
O1 Zn1 O2 91.69(13) 69_675 60_566
O1 Zn1 O2 59.56(12) 69_675 69_675
O2 Zn1 C1 84.14(13) 60_566 69_675
O2 Zn1 C1 29.85(13) 60_566 60_566
O2 Zn1 C1 29.85(13) 69_675 69_675
O2 Zn1 C1 84.14(13) 69_675 60_566
O2 Zn1 O2 80.10(16) 69_675 60_566
C2 C1 Zn1 175.9(3) . 54_664
O1 C1 Zn1 57.7(2) . 54_664
O1 C1 C2 119.8(4) . .
O1 C1 O2 118.8(4) . .
O2 C1 Zn1 61.2(2) . 54_664
O2 C1 C2 121.4(4) . .
C1 C2 C3 117.1(4) . .
C8 C2 C1 117.5(4) . .
C8 C2 C3 125.4(4) . .
C2 C3 H3A 108.3 . .
C2 C3 H3B 108.1 . .
C2 C3 H3C 109.8 . .
C2 C3 H3D 109.5 . .
C2 C3 C4 116.3(6) . .
C2 C3 C4' 109.4(6) . .
H3A C3 H3B 107.5 . .
H3C C3 H3D 108.3 . .
C4 C3 H3A 108.9 . .
C4 C3 H3B 107.5 . .
C4' C3 H3C 109.7 . .
C4' C3 H3D 110.0 . .
C3 C4 S1 117.7(8) . .
C5 C4 C3 131.4(10) . .
C5 C4 S1 111.0(7) . .
C4 C5 H5 124.1 . .
C4 C5 C6 111.8(6) . .
C6 C5 H5 124.1 . .
C5 C6 H6 123.8 . .
C7 C6 C5 112.3(6) . .
C7 C6 H6 123.8 . .
C6 C7 H7 124.6 . .
C6 C7 S1 110.7(7) . .
S1 C7 H7 124.6 . .
C7 S1 C4 94.2(6) . .
C3 C4' S1' 120.9(9) . .
C5' C4' C3 128.5(8) . .
C5' C4' S1' 110.7(6) . .
C4' C5' H5' 123.7 . .
C4' C5' C6' 112.5(5) . .
C6' C5' H5' 123.7 . .
C5' C6' H6' 123.9 . .
C7' C6' C5' 112.1(6) . .
C7' C6' H6' 123.9 . .
C6' C7' H7' 124.3 . .
C6' C7' S1' 111.3(8) . .
S1' C7' H7' 124.3 . .
C7' S1' C4' 93.3(6) . .
C2 C8 H8 115.9 . .
C2 C8 C9 128.2(4) . .
C9 C8 H8 115.9 . .
C10 C9 C8 132.8(4) . .
C10 C9 N2 104.5(3) . .
N2 C9 C8 122.2(3) . .
C9 C10 H10 124.8 . .
C9 C10 N1 110.3(3) . .
N1 C10 H10 124.8 . .
N1 C11 C20 124.9(4) . .
N1 C11 N2 109.8(4) . .
N2 C11 C20 125.3(4) . .
N2 C12 C13 110.3(3) . .
C14 C13 C12 122.0(4) . .
C18 C13 C12 119.9(4) . .
C18 C13 C14 118.1(4) . .
C13 C14 H14 119.5 . .
C15 C14 C13 120.9(4) . .
C15 C14 H14 119.5 . .
C14 C15 H15 119.8 . .
C14 C15 C16 120.4(4) . .
C16 C15 H15 119.8 . .
C15 C16 C17 119.0(4) . .
C15 C16 C19 120.4(4) . .
C17 C16 C19 120.5(4) . .
C16 C17 H17 119.7 . .
C18 C17 C16 120.5(4) . .
C18 C17 H17 119.7 . .
C13 C18 H18 119.5 . .
C17 C18 C13 121.0(4) . .
C17 C18 H18 119.5 . .
O3 C19 C16 113.6(4) . .
O4 C19 C16 124.0(4) . .
O4 C19 O3 122.3(5) . .
C11 C20 H20A 108.5 . .
C11 C20 H20B 108.1 . .
C11 C20 H20C 109.2 . .
C11 C20 H20D 109.1 . .
C11 C20 C21 115.1(6) . .
C11 C20 C21' 110.9(5) . .
H20A C20 H20B 107.5 . .
H20C C20 H20D 108.0 . .
C21 C20 H20A 106.4 . .
C21 C20 H20B 111.0 . .
C21' C20 H20C 109.1 . .
C21' C20 H20D 110.4 . .
C20 C21 H21A 110.0 . .
C20 C21 H21B 110.0 . .
C20 C21 C22 108.5(8) . .
H21A C21 H21B 108.4 . .
C22 C21 H21A 110.0 . .
C22 C21 H21B 110.0 . .
C21 C22 H22A 109.5 . .
C21 C22 H22B 109.5 . .
H22A C22 H22B 108.1 . .
C23 C22 C21 110.8(9) . .
C23 C22 H22A 109.5 . .
C23 C22 H22B 109.5 . .
C22 C23 H23A 109.5 . .
C22 C23 H23B 109.5 . .
C22 C23 H23C 109.5 . .
H23A C23 H23B 109.5 . .
H23A C23 H23C 109.5 . .
H23B C23 H23C 109.5 . .
C20 C21' H21C 110.0 . .
C20 C21' H21D 110.0 . .
C20 C21' C22' 108.4(7) . .
H21C C21' H21D 108.4 . .
C22' C21' H21C 110.0 . .
C22' C21' H21D 110.0 . .
C21' C22' H22C 109.3 . .
C21' C22' H22D 109.3 . .
H22C C22' H22D 107.9 . .
C23' C22' C21' 111.8(9) . .
C23' C22' H22C 109.3 . .
C23' C22' H22D 109.3 . .
C22' C23' H23D 109.5 . .
C22' C23' H23E 109.5 . .
C22' C23' H23F 109.5 . .
H23D C23' H23E 109.5 . .
H23D C23' H23F 109.5 . .
H23E C23' H23F 109.5 . .
C10 N1 Zn1 121.8(3) . .
C11 N1 Zn1 126.3(3) . .
C11 N1 C10 106.6(3) . .
C9 N2 C12 126.1(4) . .
C11 N2 C9 108.7(3) . .
C11 N2 C12 124.1(4) . .
C1 O1 Zn1 92.5(3) . 54_664
C1 O2 Zn1 89.0(3) . 54_664
C19 O3 H3 124(3) . .

loop_
_geom_bond_atom_site_label_1
_geom_bond_atom_site_label_2
_geom_bond_distance
_geom_bond_site_symmetry_2
Zn1 C1 2.543(5) 60_566
Zn1 C1 2.543(5) 69_675
Zn1 N1 2.023(3) .
Zn1 N1 2.023(3) 38_554
Zn1 O1 2.153(3) 60_566
Zn1 O1 2.153(3) 69_675
Zn1 O2 2.228(3) 69_675
Zn1 O2 2.228(3) 60_566
C1 Zn1 2.543(5) 54_664
C1 C2 1.487(6) .
C1 O1 1.263(6) .
C1 O2 1.266(6) .
C2 C3 1.499(6) .
C2 C8 1.340(6) .
C3 H3A 0.9601 .
C3 H3B 0.9598 .
C3 H3C 0.9602 .
C3 H3D 0.9600 .
C3 C4 1.502(9) .
C3 C4' 1.514(9) .
C4 C5 1.329(8) .
C4 S1 1.707(8) .
C5 H5 0.9300 .
C5 C6 1.493(9) .
C6 H6 0.9300 .
C6 C7 1.334(9) .
C7 H7 0.9300 .
C7 S1 1.699(8) .
C4' C5' 1.332(8) .
C4' S1' 1.717(8) .
C5' H5' 0.9300 .
C5' C6' 1.489(9) .
C6' H6' 0.9300 .
C6' C7' 1.323(8) .
C7' H7' 0.9300 .
C7' S1' 1.716(9) .
C8 H8 0.9300 .
C8 C9 1.442(6) .
C9 C10 1.367(5) .
C9 N2 1.408(5) .
C10 H10 0.9300 .
C10 N1 1.381(5) .
C11 C20 1.489(6) .
C11 N1 1.342(5) .
C11 N2 1.349(6) .
C12 C13 1.514(6) .
C12 N2 1.467(5) .
C13 C14 1.392(5) .
C13 C18 1.384(6) .
C14 H14 0.9300 .
C14 C15 1.373(6) .
C15 H15 0.9300 .
C15 C16 1.381(5) .
C16 C17 1.385(6) .
C16 C19 1.476(7) .
C17 H17 0.9300 .
C17 C18 1.369(7) .
C18 H18 0.9300 .
C19 O3 1.301(5) .
C19 O4 1.227(5) .
C20 H20A 0.9600 .
C20 H20B 0.9598 .
C20 H20C 0.9600 .
C20 H20D 0.9600 .
C20 C21 1.543(9) .
C20 C21' 1.550(8) .
C21 H21A 0.9700 .
C21 H21B 0.9700 .
C21 C22 1.561(9) .
C22 H22A 0.9700 .
C22 H22B 0.9700 .
C22 C23 1.535(10) .
C23 H23A 0.9600 .
C23 H23B 0.9600 .
C23 H23C 0.9600 .
C21' H21C 0.9700 .
C21' H21D 0.9700 .
C21' C22' 1.554(9) .
C22' H22C 0.9700 .
C22' H22D 0.9700 .
C22' C23' 1.535(9) .
C23' H23D 0.9600 .
C23' H23E 0.9600 .
C23' H23F 0.9600 .
O1 Zn1 2.153(3) 54_664
O2 Zn1 2.228(3) 54_664
O3 H3 0.83(4) .
O5 H5A 0.854(10) .

loop_
_geom_torsion_atom_site_label_1
_geom_torsion_atom_site_label_2
_geom_torsion_atom_site_label_3
_geom_torsion_atom_site_label_4
_geom_torsion
_geom_torsion_site_symmetry_4
C1 C2 C3 C4 68.8(7) .
C1 C2 C3 C4' 79.6(5) .
C1 C2 C8 C9 -175.9(4) .
C2 C1 O1 Zn1 176.2(3) 54_664
C2 C1 O2 Zn1 -176.3(4) 54_664
C2 C3 C4 C5 -137.2(8) .
C2 C3 C4 S1 42.7(8) .
C2 C3 C4' C5' 31.6(5) .
C2 C3 C4' S1' -148.4(5) .
C2 C8 C9 C10 31.2(8) .
C2 C8 C9 N2 -158.1(4) .
C3 C2 C8 C9 6.2(7) .
C3 C4 C5 C6 179.9(3) .
C3 C4 S1 C7 179.8(3) .
C3 C4' C5' C6' 179.9(3) .
C3 C4' S1' C7' 180.0(2) .
C4 C5 C6 C7 0.5(6) .
C5 C4 S1 C7 -0.4(4) .
C5 C6 C7 S1 -0.8(7) .
C6 C7 S1 C4 0.7(6) .
S1 C4 C5 C6 0.0(4) .
C4' C5' C6' C7' 0.2(6) .
C5' C4' S1' C7' 0.0(4) .
C5' C6' C7' S1' -0.2(7) .
C6' C7' S1' C4' 0.1(6) .
S1' C4' C5' C6' -0.1(4) .
C8 C2 C3 C4 -113.3(6) .
C8 C2 C3 C4' -102.5(6) .
C8 C9 C10 N1 172.0(4) .
C8 C9 N2 C11 -172.6(4) .
C8 C9 N2 C12 -4.4(6) .
C9 C10 N1 Zn1 -156.4(3) .
C9 C10 N1 C11 -0.5(5) .
C10 C9 N2 C11 0.4(4) .
C10 C9 N2 C12 168.6(4) .
C11 C20 C21 C22 170.1(12) .
C11 C20 C21' C22' 178.6(8) .
C12 C13 C14 C15 -177.5(4) .
C12 C13 C18 C17 178.5(6) .
C13 C12 N2 C9 -92.5(5) .
C13 C12 N2 C11 74.0(5) .
C13 C14 C15 C16 -0.2(7) .
C14 C13 C18 C17 -0.2(9) .
C14 C15 C16 C17 -1.6(8) .
C14 C15 C16 C19 176.8(4) .
C15 C16 C17 C18 2.5(9) .
C15 C16 C19 O3 0.3(7) .
C15 C16 C19 O4 179.5(5) .
C16 C17 C18 C13 -1.6(11) .
C17 C16 C19 O3 178.7(5) .
C17 C16 C19 O4 -2.1(9) .
C18 C13 C14 C15 1.1(7) .
C19 C16 C17 C18 -175.9(6) .
C20 C11 N1 Zn1 -26.8(6) .
C20 C11 N1 C10 178.7(4) .
C20 C11 N2 C9 -178.7(4) .
C20 C11 N2 C12 12.8(7) .
C20 C21 C22 C23 179.8(19) .
C20 C21' C22' C23' -72.4(17) .
N1 C11 C20 C21 -63.7(10) .
N1 C11 C20 C21' -96.8(8) .
N1 C11 N2 C9 -0.7(5) .
N1 C11 N2 C12 -169.2(4) .
N2 C9 C10 N1 0.1(5) .
N2 C11 C20 C21 113.9(9) .
N2 C11 C20 C21' 80.9(8) .
N2 C11 N1 Zn1 155.2(3) .
N2 C11 N1 C10 0.8(5) .
N2 C12 C13 C14 21.3(6) .
N2 C12 C13 C18 -157.4(5) .
O1 C1 C2 C3 8.4(6) .
O1 C1 C2 C8 -169.8(4) .
O1 C1 O2 Zn1 4.0(4) 54_664
O2 C1 C2 C3 -171.3(4) .
O2 C1 C2 C8 10.6(6) .
O2 C1 O1 Zn1 -4.2(4) 54_664
